data_4332486
loop_
_publ_author_name
'Cotton, F. Albert'
'Murillo, Carlos A.'
'Wang, Xiaoping'
'Wilkinson, Chad C.'

_publ_section_title
;
 Homologues of the Easily Ionized Compound Mo2(hpp)4Containing Smaller
 Bicyclic Guanidinates
;
_journal_issue 14
_journal_name_full 'Inorganic Chemistry'
_journal_page_first 5493
_journal_page_last 5500
_journal_paper_doi 10.1021/ic060449e
_journal_volume 45
_journal_year 2006
_chemical_formula_moiety 'C24 H40 Mo2 N12 O'
_chemical_formula_sum 'C24 H40 Mo2 N12 O'
_chemical_formula_weight 704.56
_chemical_name_systematic
; 
 ? 
;
_space_group_IT_number 14
_symmetry_cell_setting monoclinic
_symmetry_space_group_name_Hall '-P 2yn'
_symmetry_space_group_name_H-M 'P 1 21/n 1'
_atom_sites_solution_hydrogens geom
_atom_sites_solution_primary direct
_atom_sites_solution_secondary difmap
_audit_creation_method SHELXL-97
_cell_angle_alpha 90.00
_cell_angle_beta 109.097(3)
_cell_angle_gamma 90.00
_cell_formula_units_Z 4
_cell_length_a 10.604(2)
_cell_length_b 24.081(5)
_cell_length_c 11.473(2)
_cell_measurement_reflns_used 5637
_cell_measurement_temperature 213(2)
_cell_measurement_theta_max 27.4405
_cell_measurement_theta_min 2.272
_cell_volume 2768.5(9)
_computing_cell_refinement 'Bruker SMART'
_computing_data_collection 'Bruker SMART'
_computing_data_reduction 'Bruker SAINT'
_computing_molecular_graphics XP
_computing_structure_refinement 'SHELXL-97 (Sheldrick, 1997)'
_computing_structure_solution 'SHELXS-97 (Sheldrick, 1990)'
_diffrn_ambient_temperature 213(2)
_diffrn_measured_fraction_theta_full 0.993
_diffrn_measured_fraction_theta_max 0.993
_diffrn_measurement_device_type 'Bruker SMART'
_diffrn_measurement_method \w-scan
_diffrn_radiation_monochromator graphite
_diffrn_radiation_source 'normal-focus sealed tube'
_diffrn_radiation_type MoK\a
_diffrn_radiation_wavelength 0.71073
_diffrn_reflns_av_R_equivalents 0.0329
_diffrn_reflns_av_sigmaI/netI 0.0348
_diffrn_reflns_limit_h_max 13
_diffrn_reflns_limit_h_min -13
_diffrn_reflns_limit_k_max 27
_diffrn_reflns_limit_k_min -31
_diffrn_reflns_limit_l_max 14
_diffrn_reflns_limit_l_min -13
_diffrn_reflns_number 19290
_diffrn_reflns_theta_full 27.49
_diffrn_reflns_theta_max 27.49
_diffrn_reflns_theta_min 2.06
_exptl_absorpt_coefficient_mu 0.949
_exptl_absorpt_correction_T_max 0.8314
_exptl_absorpt_correction_T_min 0.7079
_exptl_absorpt_correction_type multi-scan
_exptl_absorpt_process_details SADABS
_exptl_crystal_colour orange
_exptl_crystal_density_diffrn 1.690
_exptl_crystal_density_meas ?
_exptl_crystal_density_method 'not measured'
_exptl_crystal_description block
_exptl_crystal_F_000 1440
_exptl_crystal_size_max 0.39
_exptl_crystal_size_mid 0.32
_exptl_crystal_size_min 0.20
_refine_diff_density_max 0.486
_refine_diff_density_min -0.356
_refine_diff_density_rms 0.078
_refine_ls_extinction_method none
_refine_ls_goodness_of_fit_ref 1.074
_refine_ls_hydrogen_treatment noref
_refine_ls_matrix_type full
_refine_ls_number_parameters 352
_refine_ls_number_reflns 6322
_refine_ls_number_restraints 0
_refine_ls_restrained_S_all 1.074
_refine_ls_R_factor_all 0.0375
_refine_ls_R_factor_gt 0.0271
_refine_ls_shift/su_max 0.001
_refine_ls_shift/su_mean 0.000
_refine_ls_structure_factor_coef Fsqd
_refine_ls_weighting_details 'calc w=1/[\s^2^(Fo^2^)+(0.0275P)^2^+1.6713P] where P=(Fo^2^+2Fc^2^)/3'
_refine_ls_weighting_scheme calc
_refine_ls_wR_factor_gt 0.0653
_refine_ls_wR_factor_ref 0.0715
_reflns_number_gt 5252
_reflns_number_total 6322
_reflns_threshold_expression >2sigma(I)
_cod_data_source_file ic060449esup1.cif
_cod_data_source_block 1thf
_cod_depositor_comments
;
The following automatic conversions were performed:

'_symmetry_cell_setting' value 'Monoclinic' changed to 'monoclinic'
according to /home/saulius/struct/CIF-dictionaries/cif_core.dic
dictionary named 'cif_core.dic' version 2.4.2 from 2011-04-26.

Automatic conversion script
Id: cif_fix_values 1891 2012-01-12 08:04:46Z andrius 

The following automatic conversions were performed:

'_exptl_crystal_density_meas' value 'not measured' was changed to '?'
- the value is perceived as not measured.

Automatic conversion script
Id: cif_fix_values 3008 2015-01-20 13:52:24Z robertas 
;
_cod_original_cell_volume 2768.6(9)
_cod_original_sg_symbol_H-M P2(1)/n
_cod_database_code 4332486

loop_
_symmetry_equiv_pos_as_xyz
'x, y, z'
'-x+1/2, y+1/2, -z+1/2'
'-x, -y, -z'
'x-1/2, -y-1/2, z-1/2'

loop_
_atom_site_label
_atom_site_type_symbol
_atom_site_fract_x
_atom_site_fract_y
_atom_site_fract_z
_atom_site_U_iso_or_equiv
_atom_site_adp_type
_atom_site_occupancy
_atom_site_symmetry_multiplicity
_atom_site_calc_flag
_atom_site_refinement_flags
Mo1 Mo 0.405692(19) 0.072794(9) 0.303937(19) 0.02276(6) Uani 1 1 d .
Mo2 Mo 0.247105(19) 0.127079(9) 0.203118(18) 0.02199(6) Uani 1 1 d .
N7 N 0.55104(19) 0.13873(9) 0.36036(19) 0.0269(4) Uani 1 1 d .
N10 N 0.3550(2) 0.07840(9) 0.47190(19) 0.0291(5) Uani 1 1 d .
N2 N 0.1033(2) 0.06019(9) 0.1577(2) 0.0292(5) Uani 1 1 d .
N5 N 0.2910(2) 0.11758(9) 0.03346(19) 0.0280(5) Uani 1 1 d .
N11 N 0.1860(2) 0.14137(9) 0.36293(19) 0.0284(5) Uani 1 1 d .
N1 N 0.2807(2) -0.00051(9) 0.2611(2) 0.0309(5) Uani 1 1 d .
N9 N 0.6028(2) 0.22485(9) 0.30169(19) 0.0275(4) Uani 1 1 d .
N8 N 0.3818(2) 0.19820(8) 0.23680(19) 0.0266(4) Uani 1 1 d .
C11 C 0.6966(2) 0.14406(11) 0.4026(2) 0.0299(5) Uani 1 1 d .
H11A H 0.7385 0.1095 0.3887 0.036 Uiso 1 1 calc R
H11B H 0.7309 0.1532 0.4906 0.036 Uiso 1 1 calc R
N4 N 0.4757(2) 0.06268(9) 0.1475(2) 0.0281(5) Uani 1 1 d .
C5 C -0.0427(2) 0.05235(12) 0.1164(2) 0.0321(6) Uani 1 1 d .
H5A H -0.0795 0.0511 0.0262 0.039 Uiso 1 1 calc R
H5B H -0.0861 0.0825 0.1464 0.039 Uiso 1 1 calc R
C19 C 0.0506(3) 0.11866(12) 0.4844(3) 0.0353(6) Uani 1 1 d .
H19A H 0.0076 0.1362 0.5387 0.042 Uiso 1 1 calc R
H19B H 0.0002 0.0854 0.4468 0.042 Uiso 1 1 calc R
N12 N 0.1896(2) 0.10560(10) 0.55019(19) 0.0300(5) Uani 1 1 d .
C8 C 0.4010(2) 0.08918(10) 0.0478(2) 0.0259(5) Uani 1 1 d .
C18 C 0.2494(2) 0.10985(11) 0.4576(2) 0.0269(5) Uani 1 1 d .
C13 C 0.5054(2) 0.18559(10) 0.3024(2) 0.0241(5) Uani 1 1 d .
N6 N 0.4501(2) 0.09113(9) -0.05112(19) 0.0309(5) Uani 1 1 d .
C3 C 0.1550(2) 0.01159(11) 0.2004(2) 0.0280(5) Uani 1 1 d .
C4 C -0.0627(3) -0.00396(12) 0.1734(3) 0.0393(7) Uani 1 1 d .
H4A H -0.0763 0.0012 0.2532 0.047 Uiso 1 1 calc R
H4B H -0.1383 -0.0246 0.1181 0.047 Uiso 1 1 calc R
C7 C 0.5933(3) 0.08095(13) 0.0050(3) 0.0401(7) Uani 1 1 d .
H7A H 0.6432 0.1158 0.0258 0.048 Uiso 1 1 calc R
H7B H 0.6283 0.0591 -0.0497 0.048 Uiso 1 1 calc R
C2 C 0.1314(3) -0.06887(12) 0.2894(3) 0.0390(7) Uani 1 1 d .
H2A H 0.1063 -0.1077 0.2691 0.047 Uiso 1 1 calc R
H2B H 0.1127 -0.0587 0.3648 0.047 Uiso 1 1 calc R
C6 C 0.5994(3) 0.04779(11) 0.1226(2) 0.0322(6) Uani 1 1 d .
H6A H 0.6028 0.0078 0.1084 0.039 Uiso 1 1 calc R
H6B H 0.6781 0.0584 0.1920 0.039 Uiso 1 1 calc R
C16 C 0.3692(3) 0.04517(13) 0.5832(2) 0.0361(6) Uani 1 1 d .
H16A H 0.4421 0.0594 0.6537 0.043 Uiso 1 1 calc R
H16B H 0.3873 0.0062 0.5699 0.043 Uiso 1 1 calc R
C14 C 0.5407(3) 0.25519(12) 0.1863(2) 0.0351(6) Uani 1 1 d .
H14A H 0.5614 0.2380 0.1173 0.042 Uiso 1 1 calc R
H14B H 0.5689 0.2942 0.1936 0.042 Uiso 1 1 calc R
C9 C 0.3922(3) 0.14199(12) -0.1168(3) 0.0368(6) Uani 1 1 d .
H9A H 0.3762 0.1388 -0.2056 0.044 Uiso 1 1 calc R
H9B H 0.4488 0.1744 -0.0844 0.044 Uiso 1 1 calc R
C15 C 0.3908(3) 0.24965(11) 0.1711(2) 0.0316(6) Uani 1 1 d .
H15A H 0.3602 0.2816 0.2076 0.038 Uiso 1 1 calc R
H15B H 0.3368 0.2470 0.0837 0.038 Uiso 1 1 calc R
C10 C 0.2598(3) 0.14481(11) -0.0875(2) 0.0319(6) Uani 1 1 d .
H10A H 0.2322 0.1834 -0.0834 0.038 Uiso 1 1 calc R
H10B H 0.1884 0.1250 -0.1501 0.038 Uiso 1 1 calc R
C1 C 0.2791(3) -0.05831(11) 0.3021(3) 0.0359(6) Uani 1 1 d .
H1A H 0.3368 -0.0628 0.3878 0.043 Uiso 1 1 calc R
H1B H 0.3087 -0.0838 0.2498 0.043 Uiso 1 1 calc R
C12 C 0.7238(3) 0.19180(12) 0.3241(3) 0.0336(6) Uani 1 1 d .
H12A H 0.8037 0.2129 0.3697 0.040 Uiso 1 1 calc R
H12B H 0.7331 0.1780 0.2469 0.040 Uiso 1 1 calc R
N3 N 0.0639(2) -0.03197(10) 0.1876(2) 0.0335(5) Uani 1 1 d .
C17 C 0.2344(3) 0.05116(12) 0.6054(3) 0.0370(6) Uani 1 1 d .
H17A H 0.1721 0.0217 0.5638 0.044 Uiso 1 1 calc R
H17B H 0.2454 0.0508 0.6936 0.044 Uiso 1 1 calc R
C20 C 0.0636(2) 0.15946(12) 0.3858(2) 0.0330(6) Uani 1 1 d .
H20A H -0.0138 0.1570 0.3104 0.040 Uiso 1 1 calc R
H20B H 0.0722 0.1978 0.4163 0.040 Uiso 1 1 calc R
O1 O 0.0612(2) 0.19757(10) 0.0957(2) 0.0532(6) Uani 1 1 d .
C1S C -0.0443(3) 0.18863(14) -0.0166(3) 0.0492(8) Uani 1 1 d .
H1SA H -0.0688 0.1493 -0.0264 0.059 Uiso 1 1 calc R
H1SB H -0.0178 0.2004 -0.0870 0.059 Uiso 1 1 calc R
C4S C 0.0458(3) 0.25320(14) 0.1315(3) 0.0532(8) Uani 1 1 d .
H4SA H 0.0882 0.2793 0.0902 0.064 Uiso 1 1 calc R
H4SB H 0.0867 0.2576 0.2209 0.064 Uiso 1 1 calc R
C2S C -0.1598(3) 0.22331(18) -0.0079(4) 0.0661(11) Uani 1 1 d .
H2SA H -0.2031 0.2428 -0.0857 0.079 Uiso 1 1 calc R
H2SB H -0.2262 0.1999 0.0111 0.079 Uiso 1 1 calc R
C3S C -0.1000(4) 0.26353(18) 0.0937(4) 0.0703(11) Uani 1 1 d .
H3SA H -0.1209 0.3018 0.0646 0.084 Uiso 1 1 calc R
H3SB H -0.1334 0.2571 0.1627 0.084 Uiso 1 1 calc R

loop_
_atom_site_aniso_label
_atom_site_aniso_U_11
_atom_site_aniso_U_22
_atom_site_aniso_U_33
_atom_site_aniso_U_23
_atom_site_aniso_U_13
_atom_site_aniso_U_12
Mo1 0.01994(11) 0.02160(11) 0.02766(11) 0.00659(8) 0.00903(8) 0.00173(8)
Mo2 0.01930(11) 0.02232(11) 0.02477(11) 0.00480(8) 0.00779(8) 0.00149(8)
N7 0.0185(10) 0.0276(11) 0.0345(11) 0.0026(9) 0.0084(8) 0.0017(8)
N10 0.0261(11) 0.0337(12) 0.0287(11) 0.0087(9) 0.0107(9) 0.0036(9)
N2 0.0225(10) 0.0302(12) 0.0353(12) 0.0014(9) 0.0098(9) -0.0020(9)
N5 0.0296(11) 0.0272(11) 0.0277(11) 0.0034(8) 0.0102(9) 0.0032(9)
N11 0.0236(10) 0.0324(12) 0.0311(11) 0.0031(9) 0.0116(9) 0.0031(9)
N1 0.0298(11) 0.0229(11) 0.0423(13) 0.0058(9) 0.0148(10) -0.0021(9)
N9 0.0267(10) 0.0250(11) 0.0297(11) 0.0007(9) 0.0076(8) -0.0044(9)
N8 0.0245(10) 0.0221(11) 0.0318(11) 0.0045(8) 0.0072(9) 0.0005(8)
C11 0.0236(12) 0.0294(14) 0.0343(14) -0.0019(11) 0.0061(10) -0.0002(10)
N4 0.0286(11) 0.0237(11) 0.0355(12) 0.0036(9) 0.0153(9) 0.0044(9)
C5 0.0242(13) 0.0355(15) 0.0353(14) -0.0012(11) 0.0080(11) -0.0052(11)
C19 0.0293(14) 0.0439(17) 0.0377(15) -0.0055(12) 0.0176(12) -0.0021(12)
N12 0.0279(11) 0.0379(13) 0.0272(11) 0.0012(9) 0.0132(9) -0.0021(9)
C8 0.0298(13) 0.0197(12) 0.0305(13) -0.0040(10) 0.0131(10) -0.0021(10)
C18 0.0261(12) 0.0290(13) 0.0271(12) -0.0002(10) 0.0108(10) -0.0032(10)
C13 0.0251(12) 0.0233(13) 0.0250(12) -0.0014(9) 0.0098(9) -0.0011(10)
N6 0.0390(12) 0.0291(12) 0.0295(11) -0.0008(9) 0.0178(10) 0.0016(10)
C3 0.0283(13) 0.0293(14) 0.0287(13) 0.0002(10) 0.0123(10) -0.0056(11)
C4 0.0297(14) 0.0425(17) 0.0472(17) 0.0032(13) 0.0144(12) -0.0092(12)
C7 0.0386(15) 0.0437(18) 0.0463(17) 0.0000(13) 0.0252(13) 0.0017(13)
C2 0.0436(16) 0.0308(15) 0.0438(16) 0.0075(12) 0.0159(13) -0.0095(12)
C6 0.0288(13) 0.0319(15) 0.0396(15) -0.0042(11) 0.0163(11) 0.0029(11)
C16 0.0354(15) 0.0430(17) 0.0321(14) 0.0133(12) 0.0142(12) 0.0058(12)
C14 0.0394(15) 0.0321(15) 0.0329(14) 0.0068(11) 0.0104(12) -0.0074(12)
C9 0.0504(17) 0.0337(15) 0.0297(14) 0.0034(11) 0.0179(12) -0.0017(13)
C15 0.0378(14) 0.0231(13) 0.0302(13) 0.0028(10) 0.0060(11) -0.0036(11)
C10 0.0404(15) 0.0275(14) 0.0271(13) 0.0026(10) 0.0102(11) 0.0002(11)
C1 0.0394(15) 0.0263(14) 0.0436(16) 0.0048(11) 0.0156(13) -0.0034(12)
C12 0.0269(13) 0.0371(16) 0.0385(15) -0.0044(12) 0.0131(11) -0.0063(11)
N3 0.0311(12) 0.0323(13) 0.0378(13) 0.0006(10) 0.0121(10) -0.0091(10)
C17 0.0401(15) 0.0416(17) 0.0336(14) 0.0065(12) 0.0179(12) -0.0031(13)
C20 0.0273(13) 0.0410(16) 0.0328(14) -0.0016(12) 0.0127(11) 0.0071(11)
O1 0.0484(13) 0.0505(14) 0.0461(13) 0.0000(10) -0.0045(10) 0.0189(11)
C1S 0.0525(19) 0.0468(19) 0.0397(17) 0.0145(14) 0.0035(14) 0.0008(15)
C4S 0.0512(19) 0.048(2) 0.055(2) 0.0045(16) 0.0103(16) 0.0078(16)
C2S 0.0359(18) 0.096(3) 0.066(2) 0.015(2) 0.0157(17) 0.0018(19)
C3S 0.056(2) 0.072(3) 0.083(3) 0.006(2) 0.021(2) 0.025(2)

loop_
_atom_type_symbol
_atom_type_description
_atom_type_scat_dispersion_real
_atom_type_scat_dispersion_imag
_atom_type_scat_source
C C 0.0033 0.0016 'International Tables Vol C Tables 4.2.6.8 and 6.1.1.4'
H H 0.0000 0.0000 'International Tables Vol C Tables 4.2.6.8 and 6.1.1.4'
N N 0.0061 0.0033 'International Tables Vol C Tables 4.2.6.8 and 6.1.1.4'
Mo Mo -1.6832 0.6857 'International Tables Vol C Tables 4.2.6.8 and 6.1.1.4'
O O 0.0106 0.0060 'International Tables Vol C Tables 4.2.6.8 and 6.1.1.4'

loop_
_geom_angle_atom_site_label_1
_geom_angle_atom_site_label_2
_geom_angle_atom_site_label_3
_geom_angle
Mo2 Mo1 N7 94.03(6)
Mo2 Mo1 N1 93.49(6)
N7 Mo1 N1 172.48(8)
Mo2 Mo1 N10 93.59(6)
N7 Mo1 N10 92.76(8)
N1 Mo1 N10 86.62(8)
Mo2 Mo1 N4 92.43(6)
N7 Mo1 N4 85.79(8)
N1 Mo1 N4 94.04(8)
N10 Mo1 N4 173.90(8)
Mo1 Mo2 N5 93.41(6)
Mo1 Mo2 N2 92.45(6)
N5 Mo2 N2 92.68(8)
Mo1 Mo2 N11 92.25(6)
N5 Mo2 N11 174.32(8)
N2 Mo2 N11 86.55(8)
Mo1 Mo2 N8 91.75(5)
N5 Mo2 N8 85.47(8)
N2 Mo2 N8 175.50(8)
N11 Mo2 N8 94.89(8)
Mo1 Mo2 O1 175.66(5)
N5 Mo2 O1 89.74(8)
N2 Mo2 O1 90.37(8)
N11 Mo2 O1 84.63(8)
N8 Mo2 O1 85.53(8)
C13 N7 C11 105.4(2)
C13 N7 Mo1 111.69(16)
C11 N7 Mo1 137.34(17)
C18 N10 C16 105.2(2)
C18 N10 Mo1 111.94(16)
C16 N10 Mo1 138.79(18)
C3 N2 C5 105.7(2)
C3 N2 Mo2 113.41(16)
C5 N2 Mo2 139.13(17)
C8 N5 C10 105.5(2)
C8 N5 Mo2 112.73(16)
C10 N5 Mo2 139.08(17)
C18 N11 C20 105.4(2)
C18 N11 Mo2 113.26(16)
C20 N11 Mo2 136.41(16)
C3 N1 C1 105.2(2)
C3 N1 Mo1 112.18(17)
C1 N1 Mo1 140.29(18)
C13 N9 C12 103.79(19)
C13 N9 C14 103.14(19)
C12 N9 C14 122.7(2)
C13 N8 C15 105.6(2)
C13 N8 Mo2 113.07(16)
C15 N8 Mo2 136.01(16)
N7 C11 C12 104.5(2)
C8 N4 C6 105.6(2)
C8 N4 Mo1 113.04(16)
C6 N4 Mo1 138.97(17)
N2 C5 C4 104.5(2)
N12 C19 C20 101.6(2)
C18 N12 C19 102.85(19)
C18 N12 C17 103.2(2)
C19 N12 C17 123.2(2)
N5 C8 N4 127.9(2)
N5 C8 N6 115.6(2)
N4 C8 N6 116.3(2)
N11 C18 N10 128.2(2)
N11 C18 N12 115.5(2)
N10 C18 N12 116.0(2)
N8 C13 N7 128.2(2)
N8 C13 N9 116.0(2)
N7 C13 N9 115.5(2)
C8 N6 C9 104.0(2)
C8 N6 C7 104.3(2)
C9 N6 C7 124.5(2)
N2 C3 N1 128.2(2)
N2 C3 N3 115.9(2)
N1 C3 N3 115.7(2)
N3 C4 C5 101.7(2)
N6 C7 C6 102.1(2)
N3 C2 C1 101.1(2)
N4 C6 C7 104.9(2)
N10 C16 C17 104.8(2)
N9 C14 C15 101.5(2)
N6 C9 C10 100.5(2)
N8 C15 C14 104.6(2)
N5 C10 C9 104.2(2)
N1 C1 C2 104.1(2)
N9 C12 C11 100.80(19)
C3 N3 C2 103.4(2)
C3 N3 C4 104.0(2)
C2 N3 C4 124.3(2)
N12 C17 C16 101.5(2)
N11 C20 C19 103.8(2)
C1S O1 C4S 105.9(2)
C1S O1 Mo2 125.73(19)
C4S O1 Mo2 128.35(18)
O1 C1S C2S 105.7(3)
O1 C4S C3S 106.3(3)
C3S C2S C1S 105.3(3)
C4S C3S C2S 104.8(3)

loop_
_geom_bond_atom_site_label_1
_geom_bond_atom_site_label_2
_geom_bond_distance
Mo1 Mo2 2.1453(4)
Mo1 N7 2.159(2)
Mo1 N1 2.165(2)
Mo1 N10 2.168(2)
Mo1 N4 2.168(2)
Mo2 N5 2.156(2)
Mo2 N2 2.161(2)
Mo2 N11 2.163(2)
Mo2 N8 2.182(2)
Mo2 O1 2.588(2)
N7 C13 1.319(3)
N7 C11 1.465(3)
N10 C18 1.317(3)
N10 C16 1.473(3)
N2 C3 1.317(3)
N2 C5 1.476(3)
N5 C8 1.315(3)
N5 C10 1.471(3)
N11 C18 1.315(3)
N11 C20 1.472(3)
N1 C3 1.319(3)
N1 C1 1.471(3)
N9 C13 1.402(3)
N9 C12 1.460(3)
N9 C14 1.466(3)
N8 C13 1.316(3)
N8 C15 1.470(3)
C11 C12 1.545(4)
N4 C8 1.323(3)
N4 C6 1.476(3)
C5 C4 1.550(4)
C19 N12 1.454(3)
C19 C20 1.538(4)
N12 C18 1.407(3)
N12 C17 1.465(4)
C8 N6 1.396(3)
N6 C9 1.463(3)
N6 C7 1.464(4)
C3 N3 1.401(3)
C4 N3 1.463(3)
C7 C6 1.552(4)
C2 N3 1.456(3)
C2 C1 1.545(4)
C16 C17 1.539(4)
C14 C15 1.547(4)
C9 C10 1.548(4)
O1 C1S 1.419(4)
O1 C4S 1.426(4)
C1S C2S 1.513(5)
C4S C3S 1.484(5)
C2S C3S 1.488(5)
